data_1100737
loop_
_publ_author_name
'Cheng Zhang'
'Robertha C. Howell'
'Qun-Hui Luo'
'Heidi L. Fieselmann'
'Louis J. Todaro'
'Lynn C. Francesconi'

_publ_section_title
;

Influence of Steric and Electronic Properties of the Defect Site,

Lanthanide Ionic Radii, and Solution Conditions on the Composition of

Lanthanide(III) \a1-P2W17O6110-Polyoxometalates

;
_journal_name_full 'Inorganic Chemistry'
_journal_page_first 3569
_journal_page_last 3578
_journal_paper_doi 10.1021/ic050103o
_journal_volume 44
_journal_year 2005
_chemical_formula_sum 'Cl4 H92 K4 Na6 Nd O162 P4 W34'
_chemical_formula_weight 9593.92
_chemical_name_systematic
; 

 ? 

;
_space_group_IT_number 15
_symmetry_cell_setting monoclinic
_symmetry_space_group_name_Hall '-C 2yc'
_symmetry_space_group_name_H-M 'C 1 2/c 1'
_atom_sites_solution_hydrogens geom
_atom_sites_solution_primary direct
_atom_sites_solution_secondary difmap
_audit_creation_method SHELXL-97
_cell_angle_alpha 90.00
_cell_angle_beta 104.63(3)
_cell_angle_gamma 90.00
_cell_formula_units_Z 4
_cell_length_a 41.072(8)
_cell_length_b 16.152(3)
_cell_length_c 24.933(5)
_cell_measurement_temperature 100(2)
_cell_volume 16004(6)
_computing_structure_refinement 'SHELXL-97 (Sheldrick, 1997)'
_computing_structure_solution 'SHELXS-97 (Sheldrick, 1990)'
_diffrn_ambient_temperature 100(2)
_diffrn_measured_fraction_theta_full 0.957
_diffrn_measured_fraction_theta_max 0.957
_diffrn_radiation_monochromator graphite
_diffrn_radiation_source 'fine-focus sealed tube'
_diffrn_radiation_type MoK\a
_diffrn_radiation_wavelength 0.71073
_diffrn_reflns_av_R_equivalents 0.2791
_diffrn_reflns_av_sigmaI/netI 0.2139
_diffrn_reflns_limit_h_max 52
_diffrn_reflns_limit_h_min -52
_diffrn_reflns_limit_k_max 20
_diffrn_reflns_limit_k_min -20
_diffrn_reflns_limit_l_max 32
_diffrn_reflns_limit_l_min -30
_diffrn_reflns_number 59874
_diffrn_reflns_theta_full 27.32
_diffrn_reflns_theta_max 27.32
_diffrn_reflns_theta_min 2.90
_exptl_absorpt_coefficient_mu 24.980
_exptl_absorpt_correction_T_max 0.1890
_exptl_absorpt_correction_T_min 0.0314
_exptl_absorpt_process_details 'Numerical absorption correction from indexed crystal faces'
_exptl_crystal_density_diffrn 3.982
_exptl_crystal_density_method 'not measured'
_exptl_crystal_F_000 16848
_exptl_crystal_size_max 0.45
_exptl_crystal_size_mid 0.26
_exptl_crystal_size_min 0.10
_refine_diff_density_max 6.177
_refine_diff_density_min -6.372
_refine_diff_density_rms 1.162
_refine_ls_extinction_coef 0.000070(7)
_refine_ls_extinction_expression Fc^*^=kFc[1+0.001xFc^2^\l^3^/sin(2\q)]^-1/4^
_refine_ls_extinction_method SHELXL
_refine_ls_goodness_of_fit_ref 1.044
_refine_ls_hydrogen_treatment mixed
_refine_ls_matrix_type full
_refine_ls_number_parameters 540
_refine_ls_number_reflns 17288
_refine_ls_number_restraints 0
_refine_ls_restrained_S_all 1.044
_refine_ls_R_factor_all 0.1846
_refine_ls_R_factor_gt 0.1221
_refine_ls_shift/su_max 0.000
_refine_ls_shift/su_mean 0.000
_refine_ls_structure_factor_coef Fsqd
_refine_ls_weighting_details 'calc w=1/[\s^2^(Fo^2^)+(0.1544P)^2^+9812.2217P] where P=(Fo^2^+2Fc^2^)/3'
_refine_ls_weighting_scheme calc
_refine_ls_wR_factor_gt 0.2982
_refine_ls_wR_factor_ref 0.3469
_reflns_number_gt 10779
_reflns_number_total 17288
_reflns_threshold_expression >2sigma(I)
_cod_data_source_file ic050103osi20050113_051640.cif
_cod_data_source_block Neodymium_a1P2W17O61_1to2
_cod_original_formula_sum 'H46 Cl2 K2 Na2 Nd0.50 O81 P2 W17'
_cod_database_code 1100737

loop_
_symmetry_equiv_pos_as_xyz
'x, y, z'
'-x, y, -z+1/2'
'x+1/2, y+1/2, z'
'-x+1/2, y+1/2, -z+1/2'
'-x, -y, -z'
'x, -y, z-1/2'
'-x+1/2, -y+1/2, -z'
'x+1/2, -y+1/2, z-1/2'

loop_
_atom_site_label
_atom_site_type_symbol
_atom_site_fract_x
_atom_site_fract_y
_atom_site_fract_z
_atom_site_U_iso_or_equiv
_atom_site_adp_type
_atom_site_occupancy
_atom_site_symmetry_multiplicity
_atom_site_calc_flag
_atom_site_refinement_flags
_atom_site_disorder_assembly
_atom_site_disorder_group
W2 W 0.02270(4) 0.56841(11) 0.40168(7) 0.0096(4) Uani 1 1 d . . .
W3 W 0.09232(4) 0.59860(11) 0.53174(8) 0.0116(4) Uani 1 1 d . . .
W4 W 0.15712(4) 0.72008(11) 0.52242(8) 0.0131(4) Uani 1 1 d . . .
W5 W 0.15760(4) 0.81552(11) 0.38859(8) 0.0151(4) Uani 1 1 d . . .
W6 W 0.09019(4) 0.77867(11) 0.27754(8) 0.0128(4) Uani 1 1 d . . .
W7 W 0.03437(4) 0.76844(12) 0.47874(8) 0.0150(4) Uani 1 1 d . . .
W8 W 0.09838(5) 0.89270(12) 0.46842(9) 0.0191(4) Uani 1 1 d . . .
W9 W 0.03186(4) 0.85611(11) 0.35282(9) 0.0161(4) Uani 1 1 d . . .
W11 W 0.06532(4) 0.46914(11) 0.25318(8) 0.0102(4) Uani 1 1 d . . .
W12 W 0.06768(4) 0.37699(11) 0.37328(8) 0.0108(4) Uani 1 1 d . . .
W13 W 0.13763(4) 0.41360(11) 0.49766(8) 0.0120(4) Uani 1 1 d . . .
W14 W 0.20245(4) 0.53280(11) 0.48785(8) 0.0114(4) Uani 1 1 d . . .
W15 W 0.20360(4) 0.63112(11) 0.35479(8) 0.0126(4) Uani 1 1 d . . .
W16 W 0.13873(4) 0.59932(11) 0.24381(8) 0.0107(4) Uani 1 1 d . . .
W17 W 0.15184(4) 0.28391(11) 0.38250(8) 0.0150(4) Uani 1 1 d . . .
W18 W 0.21669(4) 0.40525(12) 0.37114(8) 0.0148(4) Uani 1 1 d . . .
W19 W 0.15010(4) 0.37458(12) 0.25831(8) 0.0140(4) Uani 1 1 d . . .
Nd Nd 0.0000 0.6565(2) 0.2500 0.0097(6) Uani 1 2 d S . .
P1 P 0.0898(2) 0.6937(7) 0.4060(5) 0.008(2) Uiso 1 1 d . . .
P2 P 0.1377(3) 0.4969(7) 0.3676(5) 0.010(2) Uiso 1 1 d . . .
O2 O -0.0053(7) 0.5210(19) 0.4334(13) 0.013(6) Uiso 1 1 d . . .
O3 O 0.0822(8) 0.562(2) 0.5893(15) 0.021(7) Uiso 1 1 d . . .
O4 O 0.1908(8) 0.759(2) 0.5755(15) 0.019(7) Uiso 1 1 d . . .
O5 O 0.1894(9) 0.882(2) 0.4008(16) 0.027(8) Uiso 1 1 d . . .
O6 O 0.0848(8) 0.836(2) 0.2184(15) 0.024(8) Uiso 1 1 d . . .
O7 O 0.0067(8) 0.780(2) 0.5196(15) 0.024(8) Uiso 1 1 d . . .
O8 O 0.1147(11) 0.984(3) 0.503(2) 0.046(11) Uiso 1 1 d . . .
O9 O 0.0089(7) 0.940(2) 0.3245(14) 0.017(7) Uiso 1 1 d . . .
O11 O 0.0435(6) 0.4426(16) 0.1862(11) 0.002(5) Uiso 1 1 d . . .
O12 O 0.0430(8) 0.302(2) 0.3902(16) 0.024(8) Uiso 1 1 d . . .
O13 O 0.1341(8) 0.344(2) 0.5457(16) 0.026(8) Uiso 1 1 d . . .
O14 O 0.2415(7) 0.5451(19) 0.5349(13) 0.013(6) Uiso 1 1 d . . .
O15 O 0.2406(7) 0.6717(19) 0.3558(13) 0.013(6) Uiso 1 1 d . . .
O16 O 0.1358(8) 0.620(2) 0.1768(15) 0.021(7) Uiso 1 1 d . . .
O17 O 0.1511(10) 0.180(3) 0.3978(18) 0.036(9) Uiso 1 1 d . . .
O18 O 0.2578(8) 0.379(2) 0.3796(16) 0.026(8) Uiso 1 1 d . . .
O19 O 0.1525(9) 0.327(2) 0.1970(16) 0.027(8) Uiso 1 1 d . . .
O2N O -0.0041(7) 0.5988(19) 0.3397(13) 0.012(6) Uiso 1 1 d . . .
O6N O 0.0575(7) 0.7073(19) 0.2620(13) 0.013(6) Uiso 1 1 d . . .
O9N O 0.0124(6) 0.7712(17) 0.3180(12) 0.006(5) Uiso 1 1 d . . .
O11N O 0.0382(9) 0.544(3) 0.2721(18) 0.033(9) Uiso 1 1 d . . .
O2P O 0.0629(6) 0.6290(16) 0.3775(11) 0.003(5) Uiso 1 1 d . . .
O3P O 0.1121(7) 0.6625(18) 0.4584(12) 0.009(6) Uiso 1 1 d . . .
O5P O 0.1101(7) 0.7266(18) 0.3645(13) 0.011(6) Uiso 1 1 d . . .
O7P O 0.0704(8) 0.771(2) 0.4219(15) 0.024(8) Uiso 1 1 d . . .
O11P O 0.1000(7) 0.4811(19) 0.3462(14) 0.015(7) Uiso 1 1 d . . .
O13P O 0.1483(8) 0.506(2) 0.4296(14) 0.019(7) Uiso 1 1 d . . .
O15P O 0.1481(6) 0.5740(17) 0.3374(12) 0.006(5) Uiso 1 1 d . . .
O17P O 0.1563(7) 0.4192(19) 0.3524(13) 0.012(6) Uiso 1 1 d . . .
O112 O 0.0525(7) 0.3819(19) 0.2940(13) 0.012(6) Uiso 1 1 d . . .
O116 O 0.0967(7) 0.552(2) 0.2378(14) 0.016(7) Uiso 1 1 d . . .
O119 O 0.1057(9) 0.395(2) 0.2497(17) 0.031(9) Uiso 1 1 d . . .
O123 O 0.0946(7) 0.3987(19) 0.4455(14) 0.014(6) Uiso 1 1 d . . .
O127 O 0.1063(7) 0.3134(18) 0.3637(12) 0.009(6) Uiso 1 1 d . . .
O134 O 0.1839(7) 0.449(2) 0.5254(14) 0.018(7) Uiso 1 1 d . . .
O137 O 0.1542(7) 0.334(2) 0.4525(14) 0.016(7) Uiso 1 1 d . . .
O145 O 0.2070(8) 0.608(2) 0.4297(15) 0.020(7) Uiso 1 1 d . . .
O148 O 0.2133(6) 0.4486(17) 0.4424(12) 0.005(5) Uiso 1 1 d . . .
O156 O 0.1853(8) 0.630(2) 0.2758(14) 0.018(7) Uiso 1 1 d . . .
O158 O 0.2160(7) 0.5215(19) 0.3461(14) 0.014(6) Uiso 1 1 d . . .
O169 O 0.1563(8) 0.486(2) 0.2435(15) 0.019(7) Uiso 1 1 d . . .
O178 O 0.2003(7) 0.3031(19) 0.3926(13) 0.012(6) Uiso 1 1 d . . .
O179 O 0.1475(8) 0.274(2) 0.3053(14) 0.019(7) Uiso 1 1 d . . .
O189 O 0.1999(8) 0.376(2) 0.2969(15) 0.022(7) Uiso 1 1 d . . .
O212 O 0.0409(7) 0.4702(19) 0.3800(14) 0.013(6) Uiso 1 1 d . . .
O230 O 0.0602(6) 0.5533(16) 0.4748(12) 0.004(5) Uiso 1 1 d . . .
O270 O 0.0171(7) 0.6762(19) 0.4370(13) 0.013(6) Uiso 1 1 d . . .
O313 O 0.1227(7) 0.5104(18) 0.5256(12) 0.008(6) Uiso 1 1 d . . .
O340 O 0.1330(8) 0.662(2) 0.5675(16) 0.025(8) Uiso 1 1 d . . .
O370 O 0.0677(8) 0.699(2) 0.5239(14) 0.018(7) Uiso 1 1 d . . .
O414 O 0.1796(6) 0.6170(17) 0.5140(12) 0.007(6) Uiso 1 1 d . . .
O450 O 0.1692(7) 0.7544(19) 0.4583(13) 0.012(6) Uiso 1 1 d . . .
O480 O 0.1281(9) 0.814(2) 0.5137(17) 0.029(8) Uiso 1 1 d . . .
O515 O 0.1792(7) 0.7267(19) 0.3604(13) 0.012(6) Uiso 1 1 d . . .
O560 O 0.1331(6) 0.8446(17) 0.3206(12) 0.005(5) Uiso 1 1 d . . .
O580 O 0.1292(8) 0.876(2) 0.4231(15) 0.020(7) Uiso 1 1 d . . .
O616 O 0.1227(7) 0.7007(18) 0.2618(13) 0.010(6) Uiso 1 1 d . . .
O690 O 0.0687(7) 0.853(2) 0.3177(14) 0.015(6) Uiso 1 1 d . . .
O780 O 0.0640(8) 0.861(2) 0.5048(15) 0.022(7) Uiso 1 1 d . . .
O790 O 0.0142(7) 0.8388(18) 0.4181(12) 0.009(6) Uiso 1 1 d . . .
O890 O 0.0661(8) 0.932(2) 0.4064(15) 0.023(7) Uiso 1 1 d . . .
K1 K 0.0673(2) 0.5830(7) 0.1269(4) 0.019(2) Uani 1 1 d . . .
K2 K -0.0180(2) 0.3552(7) 0.4069(5) 0.019(2) Uani 1 1 d . . .
Cl1 Cl 0.2444(3) 0.6557(8) 0.6211(5) 0.022(2) Uani 1 1 d . . .
Cl2 Cl 0.0661(4) 0.7675(12) 0.0149(8) 0.050(5) Uani 1 1 d . . .
Na1 Na 0.2838(6) 0.6131(14) 0.4717(12) 0.042(6) Uani 1 1 d . . .
Na2 Na 0.1995(6) 1.0495(15) 0.3964(11) 0.038(5) Uiso 1 1 d . . .
O901 O 0.1998(8) 0.386(2) 0.6391(15) 0.020(7) Uiso 1 1 d . . .
O902 O 0.1138(11) 0.188(3) 0.125(2) 0.043(11) Uiso 1 1 d . . .
O903 O 0.0517(8) 0.745(2) 0.1230(15) 0.021(7) Uiso 1 1 d . . .
O904 O 0.2258(10) 0.480(3) 0.7283(19) 0.039(10) Uiso 1 1 d . . .
O905 O 0.1873(9) 0.557(3) 0.6330(18) 0.034(9) Uiso 1 1 d . . .
O906 O 0.0402(8) 0.609(2) 0.0037(15) 0.023(7) Uiso 1 1 d . . .
O907 O 0.1952(11) 0.166(3) 0.178(2) 0.050(12) Uiso 1 1 d . . .
O908 O 0.2201(12) 0.966(3) 0.311(2) 0.059(14) Uiso 1 1 d . . .
O909 O 0.2358(12) 0.301(3) 0.232(2) 0.052(12) Uiso 1 1 d . . .
O910 O -0.0673(13) 0.266(4) 0.334(2) 0.064(15) Uiso 1 1 d . . .
O911 O 0.1092(14) 0.853(4) -0.028(3) 0.074(17) Uiso 1 1 d . . .
O912 O 0.2233(15) 0.289(4) 0.523(3) 0.082(18) Uiso 1 1 d . . .
O913 O -0.0371(17) 1.033(5) 0.242(3) 0.09(2) Uiso 1 1 d . . .
O914 O 0.0427(15) 0.917(4) 0.047(3) 0.078(18) Uiso 1 1 d . . .
O915 O 0.1622(17) 0.888(5) 0.223(3) 0.09(2) Uiso 1 1 d . . .
O916 O 0.051(2) 0.928(6) 0.606(4) 0.12(3) Uiso 1 1 d . . .
O917 O 0.0255(19) 1.072(5) 0.444(4) 0.11(3) Uiso 1 1 d . . .
O918 O 0.118(2) 1.018(6) 0.326(4) 0.14(3) Uiso 1 1 d . . .
O919 O 0.0779(19) 0.197(5) 0.266(4) 0.11(2) Uiso 1 1 d . . .
O920 O 0.2500 0.7500 0.5000 0.046(16) Uiso 1 2 d S . .
O921 O 0.0000 2.272(6) 0.2500 0.08(3) Uiso 1 2 d S . .

loop_
_atom_site_aniso_label
_atom_site_aniso_U_11
_atom_site_aniso_U_22
_atom_site_aniso_U_33
_atom_site_aniso_U_23
_atom_site_aniso_U_13
_atom_site_aniso_U_12
W2 0.0030(7) 0.0156(9) 0.0081(9) 0.0010(7) -0.0024(6) 0.0006(6)
W3 0.0061(7) 0.0175(9) 0.0090(9) -0.0016(7) -0.0022(6) 0.0016(6)
W4 0.0077(7) 0.0135(9) 0.0132(10) -0.0055(8) -0.0064(7) 0.0000(6)
W5 0.0087(7) 0.0121(8) 0.0182(10) -0.0003(8) -0.0084(7) -0.0028(7)
W6 0.0072(7) 0.0119(8) 0.0149(10) 0.0009(7) -0.0052(7) -0.0015(6)
W7 0.0115(8) 0.0166(9) 0.0141(10) -0.0043(8) -0.0023(7) 0.0067(7)
W8 0.0176(8) 0.0106(9) 0.0230(11) -0.0057(8) -0.0057(8) 0.0027(7)
W9 0.0132(8) 0.0104(8) 0.0191(10) -0.0035(8) -0.0061(7) 0.0047(7)
W11 0.0055(7) 0.0133(8) 0.0102(9) 0.0006(7) -0.0014(6) -0.0004(6)
W12 0.0089(7) 0.0107(8) 0.0116(9) 0.0013(7) 0.0002(7) -0.0005(6)
W13 0.0096(7) 0.0132(9) 0.0107(9) 0.0009(7) -0.0020(7) 0.0021(6)
W14 0.0056(7) 0.0142(9) 0.0110(9) 0.0003(7) -0.0040(6) 0.0018(6)
W15 0.0044(7) 0.0167(9) 0.0141(9) 0.0012(8) -0.0027(7) -0.0016(6)
W16 0.0045(7) 0.0157(9) 0.0091(9) 0.0027(7) -0.0036(6) -0.0012(6)
W17 0.0177(8) 0.0088(8) 0.0169(10) 0.0016(7) 0.0010(8) 0.0051(7)
W18 0.0097(7) 0.0182(9) 0.0152(10) 0.0010(8) 0.0011(7) 0.0071(7)
W19 0.0124(8) 0.0147(9) 0.0133(10) -0.0015(8) 0.0005(7) 0.0059(7)
Nd 0.0025(12) 0.0142(16) 0.0096(16) 0.000 -0.0036(12) 0.000
K1 0.011(4) 0.030(6) 0.011(5) 0.002(4) -0.007(4) 0.005(4)
K2 0.009(4) 0.031(6) 0.020(6) -0.005(5) 0.005(4) 0.001(4)
Cl1 0.020(5) 0.021(6) 0.022(6) 0.000(5) 0.001(5) 0.000(5)
Cl2 0.039(8) 0.058(11) 0.059(12) -0.015(9) 0.022(8) -0.029(8)
Na1 0.033(12) 0.027(12) 0.062(19) 0.007(12) 0.005(12) -0.016(10)

loop_
_atom_type_symbol
_atom_type_description
_atom_type_scat_dispersion_real
_atom_type_scat_dispersion_imag
_atom_type_scat_source
O O 0.0106 0.0060 'International Tables Vol C Tables 4.2.6.8 and 6.1.1.4'
H H 0.0000 0.0000 'International Tables Vol C Tables 4.2.6.8 and 6.1.1.4'
P P 0.1023 0.0942 'International Tables Vol C Tables 4.2.6.8 and 6.1.1.4'
Cl Cl 0.1484 0.1585 'International Tables Vol C Tables 4.2.6.8 and 6.1.1.4'
K K 0.2009 0.2494 'International Tables Vol C Tables 4.2.6.8 and 6.1.1.4'
Nd Nd -0.1943 3.0179 'International Tables Vol C Tables 4.2.6.8 and 6.1.1.4'
W W -0.8490 6.8722 'International Tables Vol C Tables 4.2.6.8 and 6.1.1.4'
Na Na 0.0362 0.0249 'International Tables Vol C Tables 4.2.6.8 and 6.1.1.4'

loop_
_geom_angle_atom_site_label_1
_geom_angle_atom_site_label_2
_geom_angle_atom_site_label_3
_geom_angle
_geom_angle_site_symmetry_1
_geom_angle_site_symmetry_3
_geom_angle_publ_flag
O2N W2 O2 100.8(14) . . ?
O2N W2 O212 101.0(14) . . ?
O2 W2 O212 96.7(13) . . ?
O2N W2 O270 91.6(14) . . ?
O2 W2 O270 91.1(13) . . ?
O212 W2 O270 163.6(12) . . ?
O2N W2 O230 168.6(12) . . ?
O2 W2 O230 88.8(12) . . ?
O212 W2 O230 83.9(12) . . ?
O270 W2 O230 81.9(12) . . ?
O2N W2 O2P 88.9(12) . . ?
O2 W2 O2P 169.6(13) . . ?
O212 W2 O2P 85.0(11) . . ?
O270 W2 O2P 84.8(11) . . ?
O230 W2 O2P 81.2(10) . . ?
O2N W2 K1 54.0(9) . 2 ?
O2 W2 K1 49.5(10) . 2 ?
O212 W2 K1 117.4(9) . 2 ?
O270 W2 K1 78.6(8) . 2 ?
O230 W2 K1 132.7(7) . 2 ?
O2P W2 K1 138.2(7) . 2 ?
O2N W2 K2 95.8(10) . . ?
O2 W2 K2 40.8(10) . . ?
O212 W2 K2 57.6(9) . . ?
O270 W2 K2 131.9(8) . . ?
O230 W2 K2 95.6(7) . . ?
O2P W2 K2 142.6(7) . . ?
K1 W2 K2 68.4(2) 2 . ?
O3 W3 O230 103.6(14) . . ?
O3 W3 O370 98.5(15) . . ?
O230 W3 O370 90.1(13) . . ?
O3 W3 O313 96.5(14) . . ?
O230 W3 O313 89.8(12) . . ?
O370 W3 O313 164.7(13) . . ?
O3 W3 O340 99.1(16) . . ?
O230 W3 O340 157.2(13) . . ?
O370 W3 O340 88.4(14) . . ?
O313 W3 O340 85.7(13) . . ?
O3 W3 O3P 172.2(14) . . ?
O230 W3 O3P 84.1(11) . . ?
O370 W3 O3P 80.1(12) . . ?
O313 W3 O3P 84.6(11) . . ?
O340 W3 O3P 73.2(13) . . ?
O3 W3 K2 48.6(11) . 5_566 ?
O230 W3 K2 84.1(8) . 5_566 ?
O370 W3 K2 54.2(10) . 5_566 ?
O313 W3 K2 141.0(9) . 5_566 ?
O340 W3 K2 113.0(10) . 5_566 ?
O3P W3 K2 132.6(7) . 5_566 ?
O3 W3 K1 26.3(12) . 6_566 ?
O230 W3 K1 85.7(8) . 6_566 ?
O370 W3 K1 118.1(10) . 6_566 ?
O313 W3 K1 77.2(9) . 6_566 ?
O340 W3 K1 114.9(11) . 6_566 ?
O3P W3 K1 159.2(7) . 6_566 ?
K2 W3 K1 64.0(2) 5_566 6_566 ?
O4 W4 O450 101.9(14) . . ?
O4 W4 O480 98.7(16) . . ?
O450 W4 O480 87.8(15) . . ?
O4 W4 O340 99.1(15) . . ?
O450 W4 O340 158.6(15) . . ?
O480 W4 O340 93.2(15) . . ?
O4 W4 O414 94.7(13) . . ?
O450 W4 O414 85.8(12) . . ?
O480 W4 O414 166.1(15) . . ?
O340 W4 O414 88.4(13) . . ?
O4 W4 O3P 175.4(13) . . ?
O450 W4 O3P 82.5(12) . . ?
O480 W4 O3P 82.7(14) . . ?
O340 W4 O3P 76.5(13) . . ?
O414 W4 O3P 84.3(11) . . ?
O4 W4 Na1 46.6(12) . 7_566 ?
O450 W4 Na1 59.5(10) . 7_566 ?
O480 W4 Na1 78.8(12) . 7_566 ?
O340 W4 Na1 141.6(12) . 7_566 ?
O414 W4 Na1 108.2(9) . 7_566 ?
O3P W4 Na1 137.9(9) . 7_566 ?
O5 W5 O560 103.4(16) . . ?
O5 W5 O580 97.3(16) . . ?
O560 W5 O580 91.7(13) . . ?
O5 W5 O515 97.9(15) . . ?
O560 W5 O515 92.9(13) . . ?
O580 W5 O515 162.6(13) . . ?
O5 W5 O450 99.1(16) . . ?
O560 W5 O450 157.4(12) . . ?
O580 W5 O450 84.1(14) . . ?
O515 W5 O450 85.2(13) . . ?
O5 W5 O5P 175.4(15) . . ?
O560 W5 O5P 72.0(11) . . ?
O580 W5 O5P 82.4(12) . . ?
O515 W5 O5P 83.1(11) . . ?
O450 W5 O5P 85.4(11) . . ?
O6 W6 O6N 104.0(16) . . ?
O6 W6 O690 98.0(15) . . ?
O6N W6 O690 95.6(13) . . ?
O6 W6 O616 97.0(15) . . ?
O6N W6 O616 93.3(13) . . ?
O690 W6 O616 160.3(13) . . ?
O6 W6 O560 94.4(14) . . ?
O6N W6 O560 161.6(13) . . ?
O690 W6 O560 81.6(11) . . ?
O616 W6 O560 84.4(11) . . ?
O6 W6 O5P 163.8(14) . . ?
O6N W6 O5P 92.2(13) . . ?
O690 W6 O5P 80.5(12) . . ?
O616 W6 O5P 81.5(12) . . ?
O560 W6 O5P 69.3(10) . . ?
O7 W7 O270 101.9(15) . . ?
O7 W7 O790 100.5(14) . . ?
O270 W7 O790 90.4(13) . . ?
O7 W7 O370 101.6(16) . . ?
O270 W7 O370 88.6(14) . . ?
O790 W7 O370 157.6(12) . . ?
O7 W7 O780 99.6(16) . . ?
O270 W7 O780 158.5(13) . . ?
O790 W7 O780 85.2(14) . . ?
O370 W7 O780 87.6(14) . . ?
O7 W7 O7P 172.4(15) . . ?
O270 W7 O7P 83.2(13) . . ?
O790 W7 O7P 73.7(12) . . ?
O370 W7 O7P 84.0(13) . . ?
O780 W7 O7P 75.3(14) . . ?
O7 W7 K2 47.5(12) . 5_566 ?
O270 W7 K2 83.0(10) . 5_566 ?
O790 W7 K2 144.1(8) . 5_566 ?
O370 W7 K2 57.8(10) . 5_566 ?
O780 W7 K2 112.4(11) . 5_566 ?
O7P W7 K2 139.5(9) . 5_566 ?
O8 W8 O890 102.6(19) . . ?
O8 W8 O480 99.3(19) . . ?
O890 W8 O480 157.3(16) . . ?
O8 W8 O580 100.1(18) . . ?
O890 W8 O580 89.8(15) . . ?
O480 W8 O580 80.8(15) . . ?
O8 W8 O780 103.3(18) . . ?
O890 W8 O780 91.7(15) . . ?
O480 W8 O780 88.8(15) . . ?
O580 W8 O780 155.7(15) . . ?
O8 W8 O7P 174.4(16) . . ?
O890 W8 O7P 74.5(14) . . ?
O480 W8 O7P 84.1(14) . . ?
O580 W8 O7P 84.9(13) . . ?
O780 W8 O7P 72.2(13) . . ?
O9 W9 O9N 106.7(14) . . ?
O9 W9 O690 104.5(14) . . ?
O9N W9 O690 93.8(13) . . ?
O9 W9 O790 100.1(14) . . ?
O9N W9 O790 94.8(12) . . ?
O690 W9 O790 150.3(13) . . ?
O9 W9 O890 90.6(15) . . ?
O9N W9 O890 162.6(13) . . ?
O690 W9 O890 80.1(13) . . ?
O790 W9 O890 83.3(13) . . ?
O9 W9 O7P 159.1(14) . . ?
O9N W9 O7P 92.3(12) . . ?
O690 W9 O7P 82.1(12) . . ?
O790 W9 O7P 69.2(11) . . ?
O890 W9 O7P 70.8(13) . . ?
O11 W11 O11N 102.4(16) . . ?
O11 W11 O112 100.8(13) . . ?
O11N W11 O112 94.7(16) . . ?
O11 W11 O116 100.7(13) . . ?
O11N W11 O116 94.6(16) . . ?
O112 W11 O116 154.2(13) . . ?
O11 W11 O119 92.3(14) . . ?
O11N W11 O119 164.9(17) . . ?
O112 W11 O119 85.6(14) . . ?
O116 W11 O119 79.3(14) . . ?
O11 W11 O11P 169.5(11) . . ?
O11N W11 O11P 87.1(15) . . ?
O112 W11 O11P 73.6(12) . . ?
O116 W11 O11P 82.8(12) . . ?
O119 W11 O11P 78.5(13) . . ?
O11 W11 K1 54.3(8) . . ?
O11N W11 K1 92.3(13) . . ?
O112 W11 K1 155.0(10) . . ?
O116 W11 K1 48.1(10) . . ?
O119 W11 K1 93.7(11) . . ?
O11P W11 K1 130.7(8) . . ?
O12 W12 O123 97.9(16) . . ?
O12 W12 O212 98.6(15) . . ?
O123 W12 O212 88.9(13) . . ?
O12 W12 O112 103.0(15) . . ?
O123 W12 O112 158.9(12) . . ?
O212 W12 O112 90.8(13) . . ?
O12 W12 O127 102.0(14) . . ?
O123 W12 O127 85.3(12) . . ?
O212 W12 O127 159.1(12) . . ?
O112 W12 O127 87.6(12) . . ?
O12 W12 O11P 177.5(15) . . ?
O123 W12 O11P 84.5(12) . . ?
O212 W12 O11P 80.7(12) . . ?
O112 W12 O11P 74.6(12) . . ?
O127 W12 O11P 78.8(11) . . ?
O12 W12 K2 40.8(12) . . ?
O123 W12 K2 99.0(9) . . ?
O212 W12 K2 57.9(9) . . ?
O112 W12 K2 98.7(8) . . ?
O127 W12 K2 142.8(8) . . ?
O11P W12 K2 138.3(8) . . ?
O13 W13 O313 101.4(15) . . ?
O13 W13 O137 94.5(16) . . ?
O313 W13 O137 164.0(13) . . ?
O13 W13 O123 99.6(15) . . ?
O313 W13 O123 91.4(12) . . ?
O137 W13 O123 85.5(13) . . ?
O13 W13 O134 101.3(16) . . ?
O313 W13 O134 90.4(13) . . ?
O137 W13 O134 86.8(13) . . ?
O123 W13 O134 158.2(14) . . ?
O13 W13 O13P 174.0(14) . . ?
O313 W13 O13P 82.9(12) . . ?
O137 W13 O13P 81.2(13) . . ?
O123 W13 O13P 84.3(12) . . ?
O134 W13 O13P 74.4(13) . . ?
O14 W14 O414 98.1(13) . . ?
O14 W14 O148 99.7(13) . . ?
O414 W14 O148 161.8(12) . . ?
O14 W14 O134 99.4(14) . . ?
O414 W14 O134 92.8(13) . . ?
O148 W14 O134 88.0(13) . . ?
O14 W14 O145 100.7(14) . . ?
O414 W14 O145 87.6(13) . . ?
O148 W14 O145 85.4(13) . . ?
O134 W14 O145 159.6(14) . . ?
O14 W14 O13P 174.6(13) . . ?
O414 W14 O13P 82.4(12) . . ?
O148 W14 O13P 80.2(11) . . ?
O134 W14 O13P 75.2(13) . . ?
O145 W14 O13P 84.7(13) . . ?
O14 W14 Na1 47.9(11) . . ?
O414 W14 Na1 109.4(9) . . ?
O148 W14 Na1 80.3(9) . . ?
O134 W14 Na1 141.6(10) . . ?
O145 W14 Na1 55.8(10) . . ?
O13P W14 Na1 137.0(9) . . ?
O15 W15 O145 103.2(15) . . ?
O15 W15 O515 100.4(14) . . ?
O145 W15 O515 89.8(14) . . ?
O15 W15 O158 95.8(14) . . ?
O145 W15 O158 88.4(14) . . ?
O515 W15 O158 163.7(12) . . ?
O15 W15 O156 97.9(14) . . ?
O145 W15 O156 158.6(13) . . ?
O515 W15 O156 90.2(14) . . ?
O158 W15 O156 85.5(14) . . ?
O15 W15 O15P 170.8(13) . . ?
O145 W15 O15P 86.1(12) . . ?
O515 W15 O15P 80.0(11) . . ?
O158 W15 O15P 83.7(11) . . ?
O156 W15 O15P 72.9(11) . . ?
O16 W16 O616 97.3(15) . . ?
O16 W16 O116 99.8(15) . . ?
O616 W16 O116 90.3(13) . . ?
O16 W16 O156 99.9(15) . . ?
O616 W16 O156 92.6(13) . . ?
O116 W16 O156 159.5(14) . . ?
O16 W16 O169 96.4(15) . . ?
O616 W16 O169 166.3(14) . . ?
O116 W16 O169 87.0(13) . . ?
O156 W16 O169 85.4(13) . . ?
O16 W16 O15P 174.6(12) . . ?
O616 W16 O15P 83.7(12) . . ?
O116 W16 O15P 85.5(12) . . ?
O156 W16 O15P 74.7(12) . . ?
O169 W16 O15P 82.6(12) . . ?
O16 W16 K1 50.7(11) . . ?
O616 W16 K1 89.6(9) . . ?
O116 W16 K1 49.6(10) . . ?
O156 W16 K1 150.6(10) . . ?
O169 W16 K1 98.8(10) . . ?
O15P W16 K1 134.7(6) . . ?
O17 W17 O127 103.4(16) . . ?
O17 W17 O137 102.3(18) . . ?
O127 W17 O137 86.4(13) . . ?
O17 W17 O179 98.2(18) . . ?
O127 W17 O179 86.3(13) . . ?
O137 W17 O179 159.4(14) . . ?
O17 W17 O178 101.5(16) . . ?
O127 W17 O178 155.1(13) . . ?
O137 W17 O178 90.0(13) . . ?
O179 W17 O178 88.5(13) . . ?
O17 W17 O17P 172.2(16) . . ?
O127 W17 O17P 80.6(11) . . ?
O137 W17 O17P 84.5(13) . . ?
O179 W17 O17P 75.2(13) . . ?
O178 W17 O17P 74.6(11) . . ?
O18 W18 O189 99.5(16) . . ?
O18 W18 O178 99.0(15) . . ?
O189 W18 O178 89.4(14) . . ?
O18 W18 O148 106.0(15) . . ?
O189 W18 O148 154.6(12) . . ?
O178 W18 O148 86.7(12) . . ?
O18 W18 O158 102.3(15) . . ?
O189 W18 O158 87.4(14) . . ?
O178 W18 O158 158.7(12) . . ?
O148 W18 O158 87.1(12) . . ?
O18 W18 O17P 170.0(15) . . ?
O189 W18 O17P 74.2(12) . . ?
O178 W18 O17P 73.6(11) . . ?
O148 W18 O17P 80.6(11) . . ?
O158 W18 O17P 85.3(11) . . ?
O19 W19 O119 104.8(17) . . ?
O19 W19 O169 102.2(17) . . ?
O119 W19 O169 89.3(16) . . ?
O19 W19 O179 100.2(16) . . ?
O119 W19 O179 90.8(15) . . ?
O169 W19 O179 156.8(15) . . ?
O19 W19 O189 98.4(15) . . ?
O119 W19 O189 156.8(16) . . ?
O169 W19 O189 85.0(14) . . ?
O179 W19 O189 85.8(13) . . ?
O19 W19 O17P 167.3(14) . . ?
O119 W19 O17P 85.3(15) . . ?
O169 W19 O17P 85.4(13) . . ?
O179 W19 O17P 71.5(12) . . ?
O189 W19 O17P 71.8(12) . . ?
O11N Nd O11N 79.7(19) 2 . ?
O11N Nd O6N 147.7(12) 2 . ?
O11N Nd O6N 70.7(12) . . ?
O11N Nd O6N 70.7(12) 2 2 ?
O11N Nd O6N 147.7(12) . 2 ?
O6N Nd O6N 140.8(14) . 2 ?
O11N Nd O9N 138.0(11) 2 . ?
O11N Nd O9N 113.9(12) . . ?
O6N Nd O9N 68.9(9) . . ?
O6N Nd O9N 81.9(9) 2 . ?
O11N Nd O9N 113.9(12) 2 2 ?
O11N Nd O9N 138.0(11) . 2 ?
O6N Nd O9N 81.9(9) . 2 ?
O6N Nd O9N 68.9(9) 2 2 ?
O9N Nd O9N 83.1(13) . 2 ?
O11N Nd O2N 72.1(12) 2 2 ?
O11N Nd O2N 74.2(12) . 2 ?
O6N Nd O2N 87.3(10) . 2 ?
O6N Nd O2N 107.5(10) 2 2 ?
O9N Nd O2N 148.6(9) . 2 ?
O9N Nd O2N 73.2(10) 2 2 ?
O11N Nd O2N 74.2(12) 2 . ?
O11N Nd O2N 72.1(12) . . ?
O6N Nd O2N 107.5(10) . . ?
O6N Nd O2N 87.3(10) 2 . ?
O9N Nd O2N 73.2(10) . . ?
O9N Nd O2N 148.6(9) 2 . ?
O2N Nd O2N 135.6(14) 2 . ?
O3P P1 O7P 106.6(19) . . ?
O3P P1 O2P 112.5(16) . . ?
O7P P1 O2P 107.3(17) . . ?
O3P P1 O5P 112.4(16) . . ?
O7P P1 O5P 106.5(18) . . ?
O2P P1 O5P 111.1(16) . . ?
O13P P2 O11P 112.4(18) . . ?
O13P P2 O15P 111.6(18) . . ?
O11P P2 O15P 109.8(17) . . ?
O13P P2 O17P 107.4(18) . . ?
O11P P2 O17P 107.2(17) . . ?
O15P P2 O17P 108.2(16) . . ?
W2 O2 K2 115.2(14) . . ?
W2 O2 K1 102.5(14) . 2 ?
K2 O2 K1 97.3(10) . 2 ?
W3 O3 K1 137.2(18) . 6_566 ?
W3 O3 K2 106.2(15) . 5_566 ?
K1 O3 K2 95.7(10) 6_566 5_566 ?
W4 O4 Na1 105.0(16) . 7_566 ?
W5 O5 Na2 138.6(19) . . ?
W7 O7 K2 105.8(15) . 5_566 ?
W11 O11 K2 162.1(14) . 2 ?
W11 O11 K1 97.7(10) . . ?
K2 O11 K1 94.4(8) 2 . ?
W12 O12 K2 115.5(17) . . ?
W14 O14 Na1 104.9(15) . . ?
W14 O14 Na2 142.9(16) . 7_566 ?
Na1 O14 Na2 89.7(10) . 7_566 ?
W16 O16 K1 102.0(14) . . ?
W17 O17 Na2 130.9(19) . 1_545 ?
W2 O2N Nd 138.1(14) . . ?
W2 O2N K1 97.5(12) . 2 ?
Nd O2N K1 124.0(11) . 2 ?
W6 O6N Nd 156.6(16) . . ?
W9 O9N Nd 159.6(14) . . ?
W11 O11N Nd 151(2) . . ?
P1 O2P W2 133.7(16) . . ?
P1 O3P W4 132.9(17) . . ?
P1 O3P W3 124.3(15) . . ?
W4 O3P W3 90.7(10) . . ?
P1 O5P W6 128.8(16) . . ?
P1 O5P W5 125.1(17) . . ?
W6 O5P W5 95.3(11) . . ?
P1 O7P W7 126(2) . . ?
P1 O7P W9 123(2) . . ?
W7 O7P W9 92.4(12) . . ?
P1 O7P W8 123.4(18) . . ?
W7 O7P W8 91.1(13) . . ?
W9 O7P W8 91.3(12) . . ?
P2 O11P W12 128.1(19) . . ?
P2 O11P W11 130.8(18) . . ?
W12 O11P W11 88.8(10) . . ?
P2 O13P W14 129.1(18) . . ?
P2 O13P W13 127.6(19) . . ?
W14 O13P W13 89.4(12) . . ?
P2 O15P W16 129.1(16) . . ?
P2 O15P W15 125.5(15) . . ?
W16 O15P W15 91.2(9) . . ?
P2 O17P W17 126.1(16) . . ?
P2 O17P W19 122.6(17) . . ?
W17 O17P W19 92.1(11) . . ?
P2 O17P W18 124.7(17) . . ?
W17 O17P W18 90.6(10) . . ?
W19 O17P W18 90.7(10) . . ?
W12 O112 W11 121.5(16) . . ?
W16 O116 W11 155.3(19) . . ?
W16 O116 K1 99.6(13) . . ?
W11 O116 K1 100.2(12) . . ?
W19 O119 W11 153(2) . . ?
W12 O123 W13 151.7(17) . . ?
W17 O127 W12 153.3(17) . . ?
W14 O134 W13 120.6(17) . . ?
W17 O137 W13 150.5(18) . . ?
W15 O145 W14 151(2) . . ?
W14 O148 W18 152.3(16) . . ?
W16 O156 W15 120.7(16) . . ?
W15 O158 W18 147.6(18) . . ?
W19 O169 W16 145.8(18) . . ?
W18 O178 W17 121.2(15) . . ?
W17 O179 W19 121.2(17) . . ?
W18 O189 W19 123.2(17) . . ?
W12 O212 W2 166.3(19) . . ?
W12 O212 K2 92.4(11) . . ?
W2 O212 K2 92.9(10) . . ?
W3 O230 W2 149.5(15) . . ?
W7 O270 W2 151.7(16) . . ?
W13 O313 W3 157.7(17) . . ?
W4 O340 W3 119.6(19) . . ?
W3 O370 W7 148(2) . . ?
W3 O370 K2 96.2(12) . 5_566 ?
W7 O370 K2 91.1(11) . 5_566 ?
W14 O414 W4 163.8(17) . . ?
W4 O450 W5 148.4(16) . . ?
W8 O480 W4 152(2) . . ?
W15 O515 W5 163.2(19) . . ?
W5 O560 W6 123.0(14) . . ?
W5 O580 W8 156(2) . . ?
W16 O616 W6 157.0(16) . . ?
W6 O690 W9 140.7(17) . . ?
W8 O780 W7 121.3(18) . . ?
W7 O790 W9 124.4(14) . . ?
W8 O890 W9 123.2(18) . . ?
O3 K1 O903 157.0(12) 6_565 . ?
O3 K1 O116 96.4(11) 6_565 . ?
O903 K1 O116 104.7(11) . . ?
O3 K1 O2 75.7(10) 6_565 2 ?
O903 K1 O2 98.7(10) . 2 ?
O116 K1 O2 125.4(10) . 2 ?
O3 K1 O16 92.7(10) 6_565 . ?
O903 K1 O16 90.8(10) . . ?
O116 K1 O16 57.8(10) . . ?
O2 K1 O16 168.1(10) 2 . ?
O3 K1 O2N 118.6(10) 6_565 2 ?
O903 K1 O2N 72.9(9) . 2 ?
O116 K1 O2N 85.8(9) . 2 ?
O2 K1 O2N 55.4(9) 2 2 ?
O16 K1 O2N 135.1(10) . 2 ?
O3 K1 O11 68.9(9) 6_565 . ?
O903 K1 O11 130.4(9) . . ?
O116 K1 O11 59.0(8) . . ?
O2 K1 O11 68.2(8) 2 . ?
O16 K1 O11 110.6(9) . . ?
O2N K1 O11 60.3(8) 2 . ?
O3 K1 O906 79.9(10) 6_565 . ?
O903 K1 O906 78.6(11) . . ?
O116 K1 O906 175.2(10) . . ?
O2 K1 O906 56.8(9) 2 . ?
O16 K1 O906 119.1(10) . . ?
O2N K1 O906 98.7(9) 2 . ?
O11 K1 O906 121.6(9) . . ?
O3 K1 W16 97.9(8) 6_565 . ?
O903 K1 W16 95.6(8) . . ?
O116 K1 W16 30.8(6) . . ?
O2 K1 W16 155.6(7) 2 . ?
O16 K1 W16 27.2(7) . . ?
O2N K1 W16 111.4(7) 2 . ?
O11 K1 W16 87.5(5) . . ?
O906 K1 W16 146.3(7) . . ?
O3 K1 W2 100.9(7) 6_565 2 ?
O903 K1 W2 80.3(7) . 2 ?
O116 K1 W2 110.7(7) . 2 ?
O2 K1 W2 28.0(6) 2 2 ?
O16 K1 W2 163.3(8) . 2 ?
O2N K1 W2 28.5(6) 2 2 ?
O11 K1 W2 66.5(5) . 2 ?
O906 K1 W2 73.2(6) . 2 ?
W16 K1 W2 139.1(3) . 2 ?
O3 K1 W11 85.3(8) 6_565 . ?
O903 K1 W11 117.6(8) . . ?
O116 K1 W11 31.7(6) . . ?
O2 K1 W11 93.8(7) 2 . ?
O16 K1 W11 87.9(8) . . ?
O2N K1 W11 65.5(6) 2 . ?
O11 K1 W11 28.0(5) . . ?
O906 K1 W11 149.5(7) . . ?
W16 K1 W11 61.95(17) . . ?
W2 K1 W11 83.8(2) 2 . ?
O3 K1 W3 16.5(8) 6_565 6_565 ?
O903 K1 W3 140.7(9) . 6_565 ?
O116 K1 W3 109.9(7) . 6_565 ?
O2 K1 W3 76.0(7) 2 6_565 ?
O16 K1 W3 92.2(7) . 6_565 ?
O2N K1 W3 127.0(7) 2 6_565 ?
O11 K1 W3 84.5(5) . 6_565 ?
O906 K1 W3 65.9(7) . 6_565 ?
W16 K1 W3 104.6(2) . 6_565 ?
W2 K1 W3 103.6(3) 2 6_565 ?
W11 K1 W3 101.7(3) . 6_565 ?
O11 K2 O910 69.2(14) 2 . ?
O11 K2 O12 101.8(10) 2 . ?
O910 K2 O12 106.3(14) . . ?
O11 K2 O2 73.0(9) 2 . ?
O910 K2 O2 136.2(14) . . ?
O12 K2 O2 102.3(10) . . ?
O11 K2 O7 158.8(10) 2 5_566 ?
O910 K2 O7 89.7(14) . 5_566 ?
O12 K2 O7 81.3(10) . 5_566 ?
O2 K2 O7 127.2(11) . 5_566 ?
O11 K2 O3 68.8(9) 2 5_566 ?
O910 K2 O3 75.2(13) . 5_566 ?
O12 K2 O3 169.5(11) . 5_566 ?
O2 K2 O3 71.0(9) . 5_566 ?
O7 K2 O3 109.2(10) 5_566 5_566 ?
O11 K2 O906 130.8(9) 2 6_566 ?
O910 K2 O906 159.1(15) . 6_566 ?
O12 K2 O906 67.3(10) . 6_566 ?
O2 K2 O906 63.9(9) . 6_566 ?
O7 K2 O906 69.9(10) 5_566 6_566 ?
O3 K2 O906 114.9(10) 5_566 6_566 ?
O11 K2 O370 117.3(8) 2 5_566 ?
O910 K2 O370 75.0(13) . 5_566 ?
O12 K2 O370 137.5(10) . 5_566 ?
O2 K2 O370 104.4(9) . 5_566 ?
O7 K2 O370 56.2(9) 5_566 5_566 ?
O3 K2 O370 53.0(9) 5_566 5_566 ?
O906 K2 O370 96.2(9) 6_566 5_566 ?
O11 K2 O212 70.8(8) 2 . ?
O910 K2 O212 128.6(14) . . ?
O12 K2 O212 53.2(9) . . ?
O2 K2 O212 52.6(8) . . ?
O7 K2 O212 124.7(9) 5_566 . ?
O3 K2 O212 117.5(9) 5_566 . ?
O906 K2 O212 64.8(9) 6_566 . ?
O370 K2 O212 154.3(9) 5_566 . ?
O11 K2 W7 147.6(6) 2 5_566 ?
O910 K2 W7 88.8(12) . 5_566 ?
O12 K2 W7 107.2(8) . 5_566 ?
O2 K2 W7 113.5(7) . 5_566 ?
O7 K2 W7 26.7(7) 5_566 5_566 ?
O3 K2 W7 83.2(7) 5_566 5_566 ?
O906 K2 W7 75.1(7) 6_566 5_566 ?
O370 K2 W7 31.1(6) 5_566 5_566 ?
O212 K2 W7 139.6(7) . 5_566 ?
O11 K2 W3 93.8(6) 2 5_566 ?
O910 K2 W3 80.5(11) . 5_566 ?
O12 K2 W3 164.4(9) . 5_566 ?
O2 K2 W3 80.6(6) . 5_566 ?
O7 K2 W3 84.7(7) 5_566 5_566 ?
O3 K2 W3 25.2(7) 5_566 5_566 ?
O906 K2 W3 101.2(7) 6_566 5_566 ?
O370 K2 W3 29.6(6) 5_566 5_566 ?
O212 K2 W3 133.1(6) . 5_566 ?
W7 K2 W3 58.27(15) 5_566 5_566 ?
O11 K2 W12 86.7(5) 2 . ?
O910 K2 W12 117.9(12) . . ?
O12 K2 W12 23.7(7) . . ?
O2 K2 W12 80.6(6) . . ?
O7 K2 W12 101.8(7) 5_566 . ?
O3 K2 W12 146.6(8) 5_566 . ?
O906 K2 W12 64.5(7) 6_566 . ?
O370 K2 W12 156.0(7) 5_566 . ?
O212 K2 W12 29.6(5) . . ?
W7 K2 W12 125.2(3) 5_566 . ?
W3 K2 W12 160.2(3) 5_566 . ?
O4 Na1 O920 77.1(9) 7_566 . ?
O4 Na1 O14 152.9(14) 7_566 . ?
O920 Na1 O14 75.8(9) . . ?
O4 Na1 W4 28.3(8) 7_566 7_566 ?
O920 Na1 W4 76.7(5) . 7_566 ?
O14 Na1 W4 139.9(12) . 7_566 ?
O4 Na1 W14 140.4(11) 7_566 . ?
O920 Na1 W14 74.4(5) . . ?
O14 Na1 W14 27.1(7) . . ?
W4 Na1 W14 151.0(8) 7_566 . ?
O4 Na1 Na2 145.6(11) 7_566 7_566 ?
O920 Na1 Na2 107.2(9) . 7_566 ?
O14 Na1 Na2 46.7(8) . 7_566 ?
W4 Na1 Na2 117.9(7) 7_566 7_566 ?
W14 Na1 Na2 70.3(5) . 7_566 ?
O5 Na2 O908 68.7(15) . . ?
O5 Na2 O17 127.3(13) . 1_565 ?
O908 Na2 O17 133.8(17) . 1_565 ?
O5 Na2 O14 65.4(11) . 7_566 ?
O908 Na2 O14 80.5(14) . 7_566 ?
O17 Na2 O14 144.9(14) 1_565 7_566 ?
O5 Na2 Na1 48.5(10) . 7_566 ?
O908 Na2 Na1 106.0(14) . 7_566 ?
O17 Na2 Na1 115.5(12) 1_565 7_566 ?
O14 Na2 Na1 43.5(7) 7_566 7_566 ?
K2 O906 K1 149.6(12) 6_565 . ?
Na1 O920 Na1 180.0(11) . 7_566 ?

loop_
_geom_bond_atom_site_label_1
_geom_bond_atom_site_label_2
_geom_bond_distance
_geom_bond_site_symmetry_2
_geom_bond_publ_flag
W2 O2N 1.73(3) . ?
W2 O2 1.73(3) . ?
W2 O212 1.89(3) . ?
W2 O270 1.99(3) . ?
W2 O230 2.08(3) . ?
W2 O2P 2.13(2) . ?
W2 K1 3.592(9) 2 ?
W2 K2 3.844(11) . ?
W3 O3 1.70(3) . ?
W3 O230 1.83(3) . ?
W3 O370 1.90(3) . ?
W3 O313 1.93(3) . ?
W3 O340 1.97(4) . ?
W3 O3P 2.41(3) . ?
W3 K2 3.819(9) 5_566 ?
W3 K1 4.065(11) 6_566 ?
W4 O4 1.77(3) . ?
W4 O450 1.87(3) . ?
W4 O480 1.91(4) . ?
W4 O340 1.92(4) . ?
W4 O414 1.94(3) . ?
W4 O3P 2.31(3) . ?
W4 Na1 3.61(2) 7_566 ?
W5 O5 1.66(4) . ?
W5 O560 1.80(3) . ?
W5 O580 1.89(3) . ?
W5 O515 1.91(3) . ?
W5 O450 1.95(3) . ?
W5 O5P 2.37(3) . ?
W6 O6 1.70(4) . ?
W6 O6N 1.74(3) . ?
W6 O690 1.91(3) . ?
W6 O616 1.95(3) . ?
W6 O560 2.11(3) . ?
W6 O5P 2.28(3) . ?
W7 O7 1.72(3) . ?
W7 O270 1.85(3) . ?
W7 O790 1.91(3) . ?
W7 O370 1.90(3) . ?
W7 O780 1.93(3) . ?
W7 O7P 2.29(3) . ?
W7 K2 3.681(11) 5_566 ?
W8 O8 1.74(5) . ?
W8 O890 1.88(4) . ?
W8 O480 1.92(4) . ?
W8 O580 1.92(3) . ?
W8 O780 1.93(3) . ?
W8 O7P 2.42(4) . ?
W9 O9 1.69(3) . ?
W9 O9N 1.71(3) . ?
W9 O690 1.93(3) . ?
W9 O790 1.96(3) . ?
W9 O890 2.08(4) . ?
W9 O7P 2.45(4) . ?
W11 O11 1.74(3) . ?
W11 O11N 1.78(4) . ?
W11 O112 1.89(3) . ?
W11 O116 1.96(3) . ?
W11 O119 2.07(4) . ?
W11 O11P 2.40(3) . ?
W11 K1 3.664(11) . ?
W12 O12 1.70(3) . ?
W12 O123 1.89(3) . ?
W12 O212 1.90(3) . ?
W12 O112 1.92(3) . ?
W12 O127 1.96(3) . ?
W12 O11P 2.34(3) . ?
W12 K2 3.833(9) . ?
W13 O13 1.67(4) . ?
W13 O313 1.88(3) . ?
W13 O137 1.94(3) . ?
W13 O123 1.93(3) . ?
W13 O134 1.94(3) . ?
W13 O13P 2.39(3) . ?
W14 O14 1.74(3) . ?
W14 O414 1.86(3) . ?
W14 O148 1.89(3) . ?
W14 O134 1.91(3) . ?
W14 O145 1.93(3) . ?
W14 O13P 2.37(3) . ?
W14 Na1 3.70(2) . ?
W15 O15 1.65(3) . ?
W15 O145 1.88(3) . ?
W15 O515 1.87(3) . ?
W15 O158 1.87(3) . ?
W15 O156 1.92(3) . ?
W15 O15P 2.40(3) . ?
W16 O16 1.68(4) . ?
W16 O616 1.86(3) . ?
W16 O116 1.86(3) . ?
W16 O156 1.94(3) . ?
W16 O169 1.98(3) . ?
W16 O15P 2.30(3) . ?
W16 K1 3.584(10) . ?
W17 O17 1.72(4) . ?
W17 O127 1.87(3) . ?
W17 O137 1.91(3) . ?
W17 O179 1.90(3) . ?
W17 O178 1.97(3) . ?
W17 O17P 2.33(3) . ?
W18 O18 1.70(3) . ?
W18 O189 1.87(4) . ?
W18 O178 1.91(3) . ?
W18 O148 1.95(3) . ?
W18 O158 1.98(3) . ?
W18 O17P 2.41(3) . ?
W19 O19 1.74(4) . ?
W19 O119 1.81(4) . ?
W19 O169 1.86(3) . ?
W19 O179 2.02(3) . ?
W19 O189 2.03(3) . ?
W19 O17P 2.40(3) . ?
Nd O11N 2.38(4) 2 ?
Nd O11N 2.38(4) . ?
Nd O6N 2.45(3) . ?
Nd O6N 2.45(3) 2 ?
Nd O9N 2.47(3) . ?
Nd O9N 2.47(3) 2 ?
Nd O2N 2.47(3) 2 ?
Nd O2N 2.47(3) . ?
P1 O3P 1.48(3) . ?
P1 O7P 1.58(4) . ?
P1 O2P 1.56(3) . ?
P1 O5P 1.58(3) . ?
P2 O13P 1.50(4) . ?
P2 O11P 1.53(3) . ?
P2 O15P 1.57(3) . ?
P2 O17P 1.57(3) . ?
O2 K2 2.78(3) . ?
O2 K1 2.80(3) 2 ?
O3 K1 2.65(4) 6_566 ?
O3 K2 2.98(3) 5_566 ?
O4 Na1 2.71(4) 7_566 ?
O5 Na2 2.74(5) . ?
O7 K2 2.82(4) 5_566 ?
O11 K2 2.69(3) 2 ?
O11 K1 3.00(3) . ?
O12 K2 2.78(3) . ?
O14 Na1 2.84(4) . ?
O14 Na2 3.01(4) 7_566 ?
O16 K1 2.84(3) . ?
O17 Na2 2.91(5) 1_545 ?
O2N K1 2.93(3) 2 ?
O116 K1 2.77(4) . ?
O212 K2 3.25(3) . ?
O370 K2 3.12(3) 5_566 ?
K1 O3 2.65(4) 6_565 ?
K1 O903 2.68(4) . ?
K1 O2 2.80(3) 2 ?
K1 O2N 2.93(3) 2 ?
K1 O906 3.02(4) . ?
K1 W2 3.592(9) 2 ?
K1 W3 4.065(11) 6_565 ?
K2 O11 2.69(3) 2 ?
K2 O910 2.75(6) . ?
K2 O7 2.82(4) 5_566 ?
K2 O3 2.98(3) 5_566 ?
K2 O906 2.99(4) 6_566 ?
K2 O370 3.12(3) 5_566 ?
K2 W7 3.681(11) 5_566 ?
K2 W3 3.819(9) 5_566 ?
Na1 O4 2.71(4) 7_566 ?
Na1 O920 2.79(3) . ?
Na1 W4 3.61(2) 7_566 ?
Na1 Na2 4.13(4) 7_566 ?
Na2 O908 2.81(6) . ?
Na2 O17 2.91(5) 1_565 ?
Na2 O14 3.01(4) 7_566 ?
Na2 Na1 4.13(4) 7_566 ?
O906 K2 2.99(4) 6_565 ?
O920 Na1 2.79(3) 7_566 ?
